data_2200529
loop_
_publ_author_name
'Qi, Jianying'
'Zhou, Zhongyuan'
'Liu, Dongsheng'
'Chan, Albert S. C.'

_publ_section_title
;
 4'-Fluoro-2'-nitroacetanilide
;
_journal_issue 8
_journal_name_full 'Acta Crystallographica Section E'
_journal_page_first o675
_journal_page_last o676
_journal_paper_doi 10.1107/S1600536801010704
_journal_volume 57
_journal_year 2001
_chemical_formula_iupac 'C8 H7 F N2 O3'
_chemical_formula_moiety 'C8 H7 F N2 O3'
_chemical_formula_sum 'C8 H7 F N2 O3'
_chemical_formula_weight 198.16
_chemical_name_systematic
;
4'-fluoro-2'-nitroacetanilide
;
_space_group_IT_number 14
_symmetry_cell_setting monoclinic
_symmetry_space_group_name_Hall '-P 2ybc'
_symmetry_space_group_name_H-M 'P 1 21/c 1'
_cell_angle_alpha 90.00
_cell_angle_beta 99.255(3)
_cell_angle_gamma 90.00
_cell_formula_units_Z 4
_cell_length_a 3.9758(7)
_cell_length_b 22.489(4)
_cell_length_c 9.7419(16)
_cell_measurement_reflns_used 2891
_cell_measurement_temperature 294(2)
_cell_measurement_theta_max 27.5
_cell_measurement_theta_min 1
_cell_volume 859.7(3)
_computing_cell_refinement SMART
_computing_data_collection 'SMART (Siemens, 1995)'
_computing_data_reduction 'SHELXTL-NT (Siemens, 1995)'
_computing_molecular_graphics SHELXTL-NT
_computing_publication_material SHELXTL-NT
_computing_structure_refinement 'SHELXL97 (Sheldrick, 1997)'
_computing_structure_solution 'SHELXS97 (Sheldrick, 1990)'
_diffrn_ambient_temperature 294(2)
_diffrn_measured_fraction_theta_full .992
_diffrn_measured_fraction_theta_max .992
_diffrn_measurement_device_type 'CCD area-detector'
_diffrn_measurement_method '\f and \w'
_diffrn_radiation_monochromator graphite
_diffrn_radiation_source 'fine-focus sealed tube'
_diffrn_radiation_type MoK\a
_diffrn_radiation_wavelength .71073
_diffrn_reflns_av_R_equivalents .024
_diffrn_reflns_av_sigmaI/netI .027
_diffrn_reflns_limit_h_max 5
_diffrn_reflns_limit_h_min -3
_diffrn_reflns_limit_k_max 29
_diffrn_reflns_limit_k_min -28
_diffrn_reflns_limit_l_max 12
_diffrn_reflns_limit_l_min -12
_diffrn_reflns_number 5833
_diffrn_reflns_theta_full 27.6
_diffrn_reflns_theta_max 27.6
_diffrn_reflns_theta_min 1.8
_diffrn_standards_decay_% 0
_diffrn_standards_number 0
_exptl_absorpt_coefficient_mu .132
_exptl_absorpt_correction_T_max .979
_exptl_absorpt_correction_T_min .974
_exptl_absorpt_correction_type empirical
_exptl_absorpt_process_details '(SADABS; Sheldrick, 1996)'
_exptl_crystal_colour colorless
_exptl_crystal_density_diffrn 1.531
_exptl_crystal_density_method 'not measured'
_exptl_crystal_description prism
_exptl_crystal_F_000 408
_exptl_crystal_size_max .20
_exptl_crystal_size_mid .18
_exptl_crystal_size_min .16
_refine_diff_density_max .36
_refine_diff_density_min -.27
_refine_ls_extinction_method none
_refine_ls_goodness_of_fit_ref 1.06
_refine_ls_hydrogen_treatment constr
_refine_ls_matrix_type full
_refine_ls_number_parameters 128
_refine_ls_number_reflns 1978
_refine_ls_number_restraints 0
_refine_ls_restrained_S_all 1.06
_refine_ls_R_factor_all .075
_refine_ls_R_factor_gt .050
_refine_ls_shift/su_max .001
_refine_ls_shift/su_mean .000
_refine_ls_structure_factor_coef Fsqd
_refine_ls_weighting_details 'calc w = 1/[\s^2^(Fo^2^)+(0.1P)^2^] where P = (Fo^2^+2Fc^2^)/3'
_refine_ls_weighting_scheme calc
_refine_ls_wR_factor_ref .168
_reflns_number_gt 1284
_reflns_number_total 1984
_reflns_threshold_expression I>2\s(I)
_cod_data_source_file tk6018.cif
_cod_data_source_block I
_cod_depositor_comments
;
The following automatic conversions were performed:
'_symmetry_cell_setting' value 'Monoclinic' changed to 'monoclinic'
according to '/home/saulius/struct/CIF-dictionaries/cif_core.dic'
dictionary named 'cif_core.dic' version 2.4.1 from 2010-06-29.

Automatic conversion script
Id: cif_fix_enum 1527 2010-12-29 10:47:43Z saulius 

The following automatic conversions were performed:

'_symmetry_cell_setting' value 'Monoclinic' changed to 'monoclinic'
according to /home/saulius/struct/CIF-dictionaries/cif_core.dic
dictionary named 'cif_core.dic' version 2.4.1 from 2010-06-29.

Automatic conversion script
Id: cif_fix_values 1715 2011-07-08 13:25:40Z adriana 
;
_cod_original_sg_symbol_H-M 'P 21/c'
_cod_database_code 2200529
_cod_database_fobs_code 2200529

loop_
_symmetry_equiv_pos_as_xyz
'x, y, z'
'-x, y+1/2, -z+1/2'
'-x, -y, -z'
'x, -y-1/2, z-1/2'

loop_
_atom_site_label
_atom_site_fract_x
_atom_site_fract_y
_atom_site_fract_z
_atom_site_U_iso_or_equiv
_atom_site_adp_type
_atom_site_calc_flag
_atom_site_refinement_flags
_atom_site_occupancy
_atom_site_disorder_assembly
_atom_site_disorder_group
_atom_site_type_symbol
F1 -.1764(4) .48038(5) .13792(14) .0918(4) Uani d . 1 . . F
O1 .3856(5) .56838(6) .57282(13) .0834(5) Uani d . 1 . . O
O2 .5886(3) .65023(5) .50742(12) .0596(3) Uani d . 1 . . O
O3 .1745(4) .74926(5) .10882(11) .0608(4) Uani d . 1 . . O
N1 .3966(4) .60772(6) .48671(13) .0494(3) Uani d . 1 . . N
N2 .1221(4) .71019(5) .31778(12) .0436(3) Uani d . 1 . . N
H2B .1282 .7179 .4046 .052 Uiso calc R 1 . . H
C1 .1738(4) .60185(7) .35285(14) .0422(4) Uani d . 1 . . C
C2 .0921(5) .54448(7) .30961(17) .0530(4) Uani d D 1 . . C
H2A .1695 .5121 .3653 .064 Uiso calc R 1 . . H
C3 -.1050(5) .53653(8) .18310(19) .0602(5) Uani d D 1 . . C
C4 -.2316(5) .58320(8) .10011(19) .0601(5) Uani d . 1 . . C
H4A -.3654 .5765 .0140 .072 Uiso calc R 1 . . H
C5 -.1565(5) .64031(7) .14688(17) .0497(4) Uani d . 1 . . C
H5A -.2490 .6722 .0929 .060 Uiso calc R 1 . . H
C6 .0549(4) .65141(7) .27332(14) .0404(4) Uani d . 1 . . C
C7 .1781(4) .75578(7) .23279(14) .0414(4) Uani d . 1 . . C
C8 .2416(5) .81489(7) .30182(17) .0556(5) Uani d . 1 . . C
H8D .2775 .8442 .2339 .083 Uiso calc R 1 . . H
H8A .4400 .8126 .3722 .083 Uiso calc R 1 . . H
H8B .0480 .8260 .3437 .083 Uiso calc R 1 . . H

loop_
_atom_site_aniso_label
_atom_site_aniso_U_11
_atom_site_aniso_U_22
_atom_site_aniso_U_33
_atom_site_aniso_U_12
_atom_site_aniso_U_13
_atom_site_aniso_U_23
F1 .1200(10) .0569(7) .0939(9) -.0204(7) .0035(7) -.0253(6)
O1 .1242(13) .0670(9) .0540(7) .0045(8) -.0011(8) .0191(6)
O2 .0580(8) .0673(7) .0502(7) -.0008(6) -.0010(6) -.0042(6)
O3 .0953(9) .0570(7) .0325(5) -.0032(6) .0180(6) .0046(5)
N1 .0583(8) .0512(7) .0392(6) .0122(7) .0092(6) .0024(6)
N2 .0619(8) .0423(7) .0268(5) -.0009(6) .0073(5) .0000(5)
C1 .0449(8) .0460(8) .0378(7) .0026(7) .0129(6) -.0008(6)
C2 .0621(11) .0452(9) .0533(9) .0027(8) .0138(8) .0005(7)
C3 .0670(12) .0508(10) .0650(10) -.0113(9) .0173(9) -.0154(8)
C4 .0602(11) .0706(12) .0476(9) -.0083(9) .0022(8) -.0129(8)
C5 .0510(9) .0564(10) .0408(8) -.0039(8) .0047(7) -.0024(7)
C6 .0442(8) .0455(8) .0336(7) -.0004(6) .0122(6) -.0013(6)
C7 .0457(8) .0473(8) .0316(7) .0039(7) .0069(6) .0055(6)
C8 .0732(12) .0500(10) .0446(8) -.0072(9) .0123(8) .0018(7)

loop_
_atom_type_symbol
_atom_type_description
_atom_type_scat_dispersion_real
_atom_type_scat_dispersion_imag
_atom_type_scat_source
C C .0033 .0016 'International Tables Vol C Tables 4.2.6.8 and 6.1.1.4'
H H .0000 .0000 'International Tables Vol C Tables 4.2.6.8 and 6.1.1.4'
N N .0061 .0033 'International Tables Vol C Tables 4.2.6.8 and 6.1.1.4'
O O .0106 .0060 'International Tables Vol C Tables 4.2.6.8 and 6.1.1.4'
F F .0171 .0103 'International Tables Vol C Tables 4.2.6.8 and 6.1.1.4'

loop_
_geom_angle_atom_site_label_1
_geom_angle_atom_site_label_2
_geom_angle_atom_site_label_3
_geom_angle
O2 N1 O1 122.90(14)
O2 N1 C1 119.49(13)
O1 N1 C1 117.59(14)
C7 N2 C6 124.37(12)
C7 N2 H2B 117.8
C6 N2 H2B 117.8
C2 C1 C6 122.35(14)
C2 C1 N1 115.89(14)
C6 C1 N1 121.76(14)
C3 C2 C1 118.18(15)
C3 C2 H2A 120.9
C1 C2 H2A 120.9
F1 C3 C4 119.04(16)
F1 C3 C2 118.51(16)
C4 C3 C2 122.45(16)
C3 C4 C5 118.62(16)
C3 C4 H4A 120.7
C5 C4 H4A 120.7
C4 C5 C6 121.66(16)
C4 C5 H5A 119.2
C6 C5 H5A 119.2
C1 C6 C5 116.66(14)
C1 C6 N2 123.38(13)
C5 C6 N2 119.87(13)
O3 C7 N2 122.56(14)
O3 C7 C8 121.97(14)
N2 C7 C8 115.46(12)
C7 C8 H8D 109.5
C7 C8 H8A 109.5
H8D C8 H8A 109.5
C7 C8 H8B 109.5
H8D C8 H8B 109.5
H8A C8 H8B 109.5

loop_
_geom_bond_atom_site_label_1
_geom_bond_atom_site_label_2
_geom_bond_site_symmetry_2
_geom_bond_distance
_geom_bond_publ_flag
F1 C3 . 1.352(2) ?
O1 N1 . 1.2249(18) ?
O2 N1 . 1.2197(18) ?
O3 C7 . 1.2144(17) ?
N1 C1 . 1.4598(19) ?
N2 C7 . 1.3585(18) ?
N2 C6 . 1.4032(19) ?
N2 H2B . .8600 ?
C1 C2 . 1.380(2) ?
C1 C6 . 1.396(2) ?
C2 C3 . 1.362(2) ?
C2 H2A . .9300 ?
C3 C4 . 1.370(3) ?
C4 C5 . 1.379(2) ?
C4 H4A . .9300 ?
C5 C6 . 1.398(2) ?
C5 H5A . .9300 ?
C7 C8 . 1.493(2) ?
C8 H8D . .9600 ?
C8 H8A . .9600 ?
C8 H8B . .9600 ?

loop_
_geom_hbond_atom_site_label_D
_geom_hbond_atom_site_label_H
_geom_hbond_atom_site_label_A
_geom_hbond_site_symmetry_A
_geom_hbond_distance_DH
_geom_hbond_distance_HA
_geom_hbond_distance_DA
_geom_hbond_angle_DHA
N2 H2B O3 4_576 .86 2.10 2.9536(16) 170

loop_
_geom_torsion_atom_site_label_1
_geom_torsion_atom_site_label_2
_geom_torsion_atom_site_label_3
_geom_torsion_atom_site_label_4
_geom_torsion
O2 N1 C1 C2 150.10(15)
O1 N1 C1 C2 -28.4(2)
O2 N1 C1 C6 -29.2(2)
O1 N1 C1 C6 152.28(16)
C6 C1 C2 C3 1.6(3)
N1 C1 C2 C3 -177.67(15)
C1 C2 C3 F1 177.73(16)
C1 C2 C3 C4 -1.9(3)
F1 C3 C4 C5 -179.78(18)
C2 C3 C4 C5 -.1(3)
C3 C4 C5 C6 2.6(3)
C2 C1 C6 C5 .7(2)
N1 C1 C6 C5 179.94(14)
C2 C1 C6 N2 177.08(15)
N1 C1 C6 N2 -3.7(2)
C4 C5 C6 C1 -2.8(3)
C4 C5 C6 N2 -179.35(16)
C7 N2 C6 C1 143.82(16)
C7 N2 C6 C5 -39.9(2)
C6 N2 C7 O3 .0(3)
C6 N2 C7 C8 179.46(15)

loop_
_cod_related_entry_id
_cod_related_entry_database
_cod_related_entry_code
1 ChemSpider 120063
